data_7012601
loop_
_publ_author_name
'Bickley, Jamie F.'
'Bonar-Law, Richard'
'Lawson, Gavin T.'
'Richards, Philip I.'
'Rivals, Frederic'
'Steiner, Alexander'
'Zacchini, Stefano'

_publ_section_title
;
 Supramolecular variations on a molecular theme: the structural
 diversity of phosphazenes (RNH)6P3N3 in the solid state
;
_journal_issue 7
_journal_name_full 'Dalton Transactions'
_journal_page_first 1235
_journal_paper_doi 10.1039/b212308h
_journal_year 2003
_chemical_formula_sum 'C36 H36 N9 P3'
_chemical_formula_weight 687.65
_chemical_name_systematic
; 
? 
;
_space_group_IT_number 5
_symmetry_cell_setting monoclinic
_symmetry_space_group_name_Hall 'C 2y'
_symmetry_space_group_name_H-M 'C 1 2 1'
_atom_sites_solution_hydrogens geom
_atom_sites_solution_primary direct
_atom_sites_solution_secondary difmap
_audit_creation_method SHELXL-97
_cell_angle_alpha 90.00
_cell_angle_beta 95.22(3)
_cell_angle_gamma 90.00
_cell_formula_units_Z 2
_cell_length_a 18.160(4)
_cell_length_b 7.1790(10)
_cell_length_c 13.001(3)
_cell_measurement_temperature 200(2)
_cell_volume 1687.9(6)
_computing_structure_refinement 'SHELXL-97 (Sheldrick, 1997)'
_computing_structure_solution 'SHELXS-97 (Sheldrick, 1990)'
_diffrn_ambient_temperature 200(2)
_diffrn_measured_fraction_theta_full 0.976
_diffrn_measured_fraction_theta_max 0.976
_diffrn_measurement_device_type 'Stoe IPDS'
_diffrn_radiation_monochromator graphite
_diffrn_radiation_source 'fine-focus sealed tube'
_diffrn_radiation_type MoK\a
_diffrn_radiation_wavelength 0.71073
_diffrn_reflns_av_R_equivalents 0.0448
_diffrn_reflns_av_sigmaI/netI 0.1423
_diffrn_reflns_limit_h_max 20
_diffrn_reflns_limit_h_min -20
_diffrn_reflns_limit_k_max 8
_diffrn_reflns_limit_k_min -8
_diffrn_reflns_limit_l_max 10
_diffrn_reflns_limit_l_min -14
_diffrn_reflns_number 3788
_diffrn_reflns_theta_full 24.22
_diffrn_reflns_theta_max 24.22
_diffrn_reflns_theta_min 2.25
_exptl_absorpt_coefficient_mu 0.218
_exptl_absorpt_correction_type 'not applied'
_exptl_crystal_colour colourless
_exptl_crystal_density_diffrn 1.353
_exptl_crystal_density_method 'not measured'
_exptl_crystal_description plate
_exptl_crystal_F_000 720
_exptl_crystal_size_max 0.25
_exptl_crystal_size_mid 0.11
_exptl_crystal_size_min 0.09
_refine_diff_density_max 0.173
_refine_diff_density_min -0.228
_refine_diff_density_rms 0.042
_refine_ls_abs_structure_details 'Flack H D (1983), Acta Cryst. A39, 876-881'
_refine_ls_abs_structure_Flack -0.02(13)
_refine_ls_extinction_method none
_refine_ls_goodness_of_fit_ref 0.634
_refine_ls_hydrogen_treatment mixed
_refine_ls_matrix_type full
_refine_ls_number_parameters 227
_refine_ls_number_reflns 2563
_refine_ls_number_restraints 4
_refine_ls_restrained_S_all 0.633
_refine_ls_R_factor_all 0.0848
_refine_ls_R_factor_gt 0.0337
_refine_ls_shift/su_max 0.000
_refine_ls_shift/su_mean 0.000
_refine_ls_structure_factor_coef Fsqd
_refine_ls_weighting_details 'w=1/[\s^2^(Fo^2^)+(0.0249P)^2^+0.0000P] where P=(Fo^2^+2Fc^2^)/3'
_refine_ls_weighting_scheme calc
_refine_ls_wR_factor_gt 0.0566
_refine_ls_wR_factor_ref 0.0700
_reflns_number_gt 1422
_reflns_number_total 2563
_reflns_threshold_expression >2sigma(I)
_cod_data_source_file b212308h.txt
_cod_data_source_block P7
_cod_depositor_comments
;
The following automatic conversions were performed:
'_symmetry_cell_setting' value 'Monoclinic' changed to 'monoclinic'
according to '/home/saulius/struct/CIF-dictionaries/cif_core.dic'
dictionary named 'cif_core.dic' version 2.4.1 from 2010-06-29.

Automatic conversion script
Id: cif_fix_enum 1527 2010-12-29 10:47:43Z saulius 

The following automatic conversions were performed:

'_refine_ls_weighting_scheme' value 'calc
w=1/[\s^2^(Fo^2^)+(0.0249P)^2^+0.0000P] where P=(Fo^2^+2Fc^2^)/3' was
changed to 'calc'. New tag '_refine_ls_weighting_details' was
created. The value of the new tag was set to
'w=1/[\s^2^(Fo^2^)+(0.0249P)^2^+0.0000P] where P=(Fo^2^+2Fc^2^)/3'.

Automatic conversion script
Id: cif_fix_values 3143 2015-03-26 13:38:13Z robertas 
;
_cod_original_sg_symbol_H-M C2
_cod_database_code 7012601

loop_
_symmetry_equiv_pos_as_xyz
'x, y, z'
'-x, y, -z'
'x+1/2, y+1/2, z'
'-x+1/2, y+1/2, -z'

loop_
_atom_site_label
_atom_site_type_symbol
_atom_site_fract_x
_atom_site_fract_y
_atom_site_fract_z
_atom_site_U_iso_or_equiv
_atom_site_adp_type
_atom_site_occupancy
_atom_site_calc_flag
_atom_site_refinement_flags
_atom_site_disorder_assembly
_atom_site_disorder_group
P1 P 1.0000 0.5321(2) 0.5000 0.0330(4) Uani 1 d S . .
P2 P 1.06519(6) 0.19173(15) 0.56691(9) 0.0327(3) Uani 1 d . . .
N1 N 1.06150(19) 0.4119(4) 0.5660(3) 0.0272(8) Uani 1 d . . .
N2 N 1.0000 0.0843(6) 0.5000 0.0389(14) Uani 1 d S . .
N10 N 0.9677(2) 0.6876(6) 0.5784(2) 0.0465(10) Uani 1 d D . .
H10 H 0.944(2) 0.756(5) 0.547(3) 0.056 Uiso 1 d D . .
N20 N 1.06428(18) 0.1018(5) 0.6839(3) 0.0384(10) Uani 1 d D . .
H20 H 1.033(2) 0.039(6) 0.693(4) 0.046 Uiso 1 d D . .
N30 N 1.14802(19) 0.1273(5) 0.5359(3) 0.0381(10) Uani 1 d D . .
H30 H 1.169(2) 0.057(5) 0.568(3) 0.046 Uiso 1 d D . .
C11 C 0.95175(19) 0.6852(6) 0.6823(3) 0.0300(9) Uani 1 d . . .
C12 C 0.9917(2) 0.5783(5) 0.7565(3) 0.0330(11) Uani 1 d . . .
H12 H 1.0305 0.5000 0.7377 0.040 Uiso 1 calc R . .
C13 C 0.9750(2) 0.5858(6) 0.8580(3) 0.0426(12) Uani 1 d . . .
H13 H 1.0024 0.5111 0.9083 0.051 Uiso 1 calc R . .
C14 C 0.9195(2) 0.6991(7) 0.8880(3) 0.0459(11) Uani 1 d . . .
H14 H 0.9078 0.7018 0.9578 0.055 Uiso 1 calc R . .
C15 C 0.8814(2) 0.8084(8) 0.8140(3) 0.0503(11) Uani 1 d . . .
H15 H 0.8444 0.8913 0.8335 0.060 Uiso 1 calc R . .
C16 C 0.8961(2) 0.7993(7) 0.7126(3) 0.0442(10) Uani 1 d . . .
H16 H 0.8679 0.8722 0.6624 0.053 Uiso 1 calc R . .
C21 C 1.0999(2) 0.1615(6) 0.7790(3) 0.0327(10) Uani 1 d . . .
C22 C 1.0770(2) 0.0920(6) 0.8699(4) 0.0489(13) Uani 1 d . . .
H22 H 1.0390 0.0007 0.8674 0.059 Uiso 1 calc R . .
C23 C 1.1090(3) 0.1542(8) 0.9652(4) 0.0631(15) Uani 1 d . . .
H23 H 1.0926 0.1058 1.0272 0.076 Uiso 1 calc R . .
C24 C 1.1637(3) 0.2847(9) 0.9694(4) 0.0598(13) Uani 1 d . . .
H24 H 1.1858 0.3257 1.0345 0.072 Uiso 1 calc R . .
C25 C 1.1871(2) 0.3571(6) 0.8806(4) 0.0471(13) Uani 1 d . . .
H25 H 1.2243 0.4505 0.8843 0.057 Uiso 1 calc R . .
C26 C 1.15624(19) 0.2938(7) 0.7842(3) 0.0412(10) Uani 1 d . . .
H26 H 1.1737 0.3410 0.7226 0.049 Uiso 1 calc R . .
C31 C 1.1855(2) 0.1856(7) 0.4513(3) 0.0323(9) Uani 1 d . . .
C32 C 1.1481(2) 0.2743(6) 0.3667(3) 0.0367(11) Uani 1 d . . .
H32 H 1.0965 0.2960 0.3657 0.044 Uiso 1 calc R . .
C33 C 1.1856(2) 0.3314(6) 0.2840(3) 0.0395(11) Uani 1 d . . .
H33 H 1.1597 0.3945 0.2276 0.047 Uiso 1 calc R . .
C34 C 1.2603(2) 0.2970(7) 0.2831(3) 0.0446(11) Uani 1 d . . .
H34 H 1.2861 0.3365 0.2266 0.054 Uiso 1 calc R . .
C35 C 1.2970(2) 0.2041(7) 0.3658(4) 0.0474(12) Uani 1 d . . .
H35 H 1.3482 0.1776 0.3650 0.057 Uiso 1 calc R . .
C36 C 1.2606(2) 0.1494(5) 0.4495(4) 0.0382(12) Uani 1 d . . .
H36 H 1.2869 0.0869 0.5059 0.046 Uiso 1 calc R . .

loop_
_atom_site_aniso_label
_atom_site_aniso_U_11
_atom_site_aniso_U_22
_atom_site_aniso_U_33
_atom_site_aniso_U_23
_atom_site_aniso_U_13
_atom_site_aniso_U_12
P1 0.0555(12) 0.0173(9) 0.0262(10) 0.000 0.0036(9) 0.000
P2 0.0445(7) 0.0216(6) 0.0299(6) 0.0008(7) -0.0078(5) 0.0005(7)
N1 0.044(2) 0.0112(17) 0.025(2) 0.0037(16) -0.0026(16) 0.0041(16)
N2 0.048(3) 0.019(3) 0.043(3) 0.000 -0.034(3) 0.000
N10 0.094(3) 0.021(2) 0.024(2) -0.005(2) 0.0022(18) 0.027(2)
N20 0.043(2) 0.034(2) 0.036(2) 0.0124(18) -0.0057(19) -0.0139(17)
N30 0.041(2) 0.036(3) 0.036(2) 0.0092(17) -0.0056(17) 0.0146(17)
C11 0.048(2) 0.020(2) 0.022(2) -0.004(3) 0.0028(18) -0.001(2)
C12 0.042(2) 0.029(3) 0.028(3) 0.000(2) 0.001(2) 0.010(2)
C13 0.061(3) 0.040(3) 0.026(3) 0.001(2) 0.000(2) 0.007(2)
C14 0.058(3) 0.047(3) 0.034(2) -0.006(3) 0.013(2) -0.006(3)
C15 0.050(3) 0.055(3) 0.046(3) -0.008(3) 0.005(2) 0.018(3)
C16 0.055(3) 0.035(2) 0.040(3) 0.000(3) -0.009(2) 0.014(3)
C21 0.039(2) 0.027(3) 0.032(3) 0.007(2) 0.0005(19) 0.003(2)
C22 0.054(3) 0.048(3) 0.045(3) 0.014(3) 0.009(2) -0.006(2)
C23 0.089(4) 0.068(4) 0.034(3) 0.017(3) 0.012(3) -0.005(3)
C24 0.069(3) 0.071(4) 0.037(3) 0.001(3) -0.009(2) 0.012(3)
C25 0.045(3) 0.058(4) 0.036(3) -0.011(3) -0.008(2) -0.005(2)
C26 0.040(2) 0.050(3) 0.034(3) 0.004(3) 0.0013(18) -0.005(3)
C31 0.047(2) 0.0176(19) 0.031(2) -0.006(3) -0.0033(19) 0.004(3)
C32 0.045(2) 0.032(3) 0.031(3) -0.002(2) -0.006(2) 0.009(2)
C33 0.053(3) 0.033(3) 0.031(3) -0.004(2) -0.003(2) 0.010(2)
C34 0.049(3) 0.035(2) 0.051(3) -0.001(3) 0.007(2) 0.006(3)
C35 0.041(2) 0.034(3) 0.067(4) -0.001(3) 0.004(2) 0.003(3)
C36 0.039(3) 0.022(3) 0.050(3) -0.001(2) -0.013(2) 0.008(2)

loop_
_atom_type_symbol
_atom_type_description
_atom_type_scat_dispersion_real
_atom_type_scat_dispersion_imag
_atom_type_scat_source
C C 0.0033 0.0016 'International Tables Vol C Tables 4.2.6.8 and 6.1.1.4'
H H 0.0000 0.0000 'International Tables Vol C Tables 4.2.6.8 and 6.1.1.4'
P P 0.1023 0.0942 'International Tables Vol C Tables 4.2.6.8 and 6.1.1.4'
N N 0.0061 0.0033 'International Tables Vol C Tables 4.2.6.8 and 6.1.1.4'

loop_
_geom_angle_atom_site_label_1
_geom_angle_atom_site_label_2
_geom_angle_atom_site_label_3
_geom_angle
_geom_angle_site_symmetry_1
_geom_angle_site_symmetry_3
_geom_angle_publ_flag
N1 P1 N1 114.7(2) 2_756 . ?
N1 P1 N10 115.15(19) 2_756 . ?
N1 P1 N10 107.66(17) . . ?
N1 P1 N10 107.66(17) 2_756 2_756 ?
N1 P1 N10 115.15(19) . 2_756 ?
N10 P1 N10 95.1(3) . 2_756 ?
N1 P2 N2 116.6(2) . . ?
N1 P2 N20 113.1(2) . . ?
N2 P2 N20 104.04(16) . . ?
N1 P2 N30 108.4(2) . . ?
N2 P2 N30 112.08(17) . . ?
N20 P2 N30 101.51(19) . . ?
P2 N1 P1 124.8(2) . . ?
P2 N2 P2 122.4(3) . 2_756 ?
C11 N10 P1 134.3(3) . . ?
C11 N10 H10 112(3) . . ?
P1 N10 H10 109(4) . . ?
C21 N20 P2 130.2(3) . . ?
C21 N20 H20 110(4) . . ?
P2 N20 H20 117(4) . . ?
C31 N30 P2 128.3(3) . . ?
C31 N30 H30 112(3) . . ?
P2 N30 H30 119(3) . . ?
C16 C11 C12 118.6(4) . . ?
C16 C11 N10 119.0(4) . . ?
C12 C11 N10 122.4(4) . . ?
C13 C12 C11 119.8(4) . . ?
C13 C12 H12 120.1 . . ?
C11 C12 H12 120.1 . . ?
C14 C13 C12 121.5(4) . . ?
C14 C13 H13 119.2 . . ?
C12 C13 H13 119.2 . . ?
C15 C14 C13 118.1(4) . . ?
C15 C14 H14 120.9 . . ?
C13 C14 H14 120.9 . . ?
C16 C15 C14 121.0(4) . . ?
C16 C15 H15 119.5 . . ?
C14 C15 H15 119.5 . . ?
C15 C16 C11 120.8(4) . . ?
C15 C16 H16 119.6 . . ?
C11 C16 H16 119.6 . . ?
C22 C21 C26 118.8(4) . . ?
C22 C21 N20 119.4(4) . . ?
C26 C21 N20 121.8(3) . . ?
C21 C22 C23 120.8(4) . . ?
C21 C22 H22 119.6 . . ?
C23 C22 H22 119.6 . . ?
C24 C23 C22 119.9(4) . . ?
C24 C23 H23 120.0 . . ?
C22 C23 H23 120.0 . . ?
C23 C24 C25 120.6(4) . . ?
C23 C24 H24 119.7 . . ?
C25 C24 H24 119.7 . . ?
C24 C25 C26 120.1(4) . . ?
C24 C25 H25 120.0 . . ?
C26 C25 H25 120.0 . . ?
C21 C26 C25 119.8(4) . . ?
C21 C26 H26 120.1 . . ?
C25 C26 H26 120.1 . . ?
C36 C31 C32 118.7(4) . . ?
C36 C31 N30 120.1(4) . . ?
C32 C31 N30 121.1(3) . . ?
C33 C32 C31 120.6(4) . . ?
C33 C32 H32 119.7 . . ?
C31 C32 H32 119.7 . . ?
C34 C33 C32 120.4(4) . . ?
C34 C33 H33 119.8 . . ?
C32 C33 H33 119.8 . . ?
C33 C34 C35 118.9(4) . . ?
C33 C34 H34 120.5 . . ?
C35 C34 H34 120.5 . . ?
C36 C35 C34 121.3(4) . . ?
C36 C35 H35 119.4 . . ?
C34 C35 H35 119.4 . . ?
C35 C36 C31 120.0(4) . . ?
C35 C36 H36 120.0 . . ?
C31 C36 H36 120.0 . . ?

loop_
_geom_bond_atom_site_label_1
_geom_bond_atom_site_label_2
_geom_bond_distance
_geom_bond_site_symmetry_2
_geom_bond_publ_flag
P1 N1 1.598(3) 2_756 ?
P1 N1 1.598(3) . ?
P1 N10 1.655(4) . ?
P1 N10 1.655(4) 2_756 ?
P2 N1 1.582(3) . ?
P2 N2 1.602(2) . ?
P2 N20 1.654(4) . ?
P2 N30 1.658(4) . ?
N2 P2 1.602(2) 2_756 ?
N10 C11 1.407(5) . ?
N10 H10 0.74(3) . ?
N20 C21 1.409(5) . ?
N20 H20 0.74(3) . ?
N30 C31 1.410(5) . ?
N30 H30 0.73(3) . ?
C11 C16 1.385(5) . ?
C11 C12 1.385(5) . ?
C12 C13 1.381(6) . ?
C12 H12 0.9500 . ?
C13 C14 1.379(6) . ?
C13 H13 0.9500 . ?
C14 C15 1.378(6) . ?
C14 H14 0.9500 . ?
C15 C16 1.370(5) . ?
C15 H15 0.9500 . ?
C16 H16 0.9500 . ?
C21 C22 1.381(6) . ?
C21 C26 1.393(5) . ?
C22 C23 1.394(6) . ?
C22 H22 0.9500 . ?
C23 C24 1.363(6) . ?
C23 H23 0.9500 . ?
C24 C25 1.368(6) . ?
C24 H24 0.9500 . ?
C25 C26 1.401(6) . ?
C25 H25 0.9500 . ?
C26 H26 0.9500 . ?
C31 C36 1.391(5) . ?
C31 C32 1.393(5) . ?
C32 C33 1.385(5) . ?
C32 H32 0.9500 . ?
C33 C34 1.380(5) . ?
C33 H33 0.9500 . ?
C34 C35 1.384(6) . ?
C34 H34 0.9500 . ?
C35 C36 1.380(6) . ?
C35 H35 0.9500 . ?
C36 H36 0.9500 . ?

loop_
_geom_hbond_atom_site_label_D
_geom_hbond_atom_site_label_H
_geom_hbond_atom_site_label_A
_geom_hbond_distance_DH
_geom_hbond_distance_HA
_geom_hbond_distance_DA
_geom_hbond_angle_DHA
_geom_hbond_site_symmetry_A
N10 H10 N2 0.74(3) 2.66(4) 3.099(6) 120(4) 1_565

loop_
_geom_torsion_atom_site_label_1
_geom_torsion_atom_site_label_2
_geom_torsion_atom_site_label_3
_geom_torsion_atom_site_label_4
_geom_torsion
_geom_torsion_site_symmetry_1
_geom_torsion_site_symmetry_2
_geom_torsion_site_symmetry_3
_geom_torsion_site_symmetry_4
_geom_torsion_publ_flag
N2 P2 N1 P1 -2.7(3) . . . . ?
N20 P2 N1 P1 -123.4(2) . . . . ?
N30 P2 N1 P1 124.8(3) . . . . ?
N1 P1 N1 P2 1.45(18) 2_756 . . . ?
N10 P1 N1 P2 131.0(3) . . . . ?
N10 P1 N1 P2 -124.3(3) 2_756 . . . ?
N1 P2 N2 P2 1.28(16) . . . 2_756 ?
N20 P2 N2 P2 126.64(16) . . . 2_756 ?
N30 P2 N2 P2 -124.50(17) . . . 2_756 ?
N1 P1 N10 C11 91.6(4) 2_756 . . . ?
N1 P1 N10 C11 -37.7(5) . . . . ?
N10 P1 N10 C11 -156.2(5) 2_756 . . . ?
N1 P2 N20 C21 -40.3(4) . . . . ?
N2 P2 N20 C21 -167.8(4) . . . . ?
N30 P2 N20 C21 75.7(4) . . . . ?
N1 P2 N30 C31 -50.3(4) . . . . ?
N2 P2 N30 C31 79.8(4) . . . . ?
N20 P2 N30 C31 -169.7(4) . . . . ?
P1 N10 C11 C16 -150.4(4) . . . . ?
P1 N10 C11 C12 32.2(7) . . . . ?
C16 C11 C12 C13 0.7(6) . . . . ?
N10 C11 C12 C13 178.1(4) . . . . ?
C11 C12 C13 C14 -0.6(6) . . . . ?
C12 C13 C14 C15 -1.1(7) . . . . ?
C13 C14 C15 C16 2.6(8) . . . . ?
C14 C15 C16 C11 -2.5(8) . . . . ?
C12 C11 C16 C15 0.8(7) . . . . ?
N10 C11 C16 C15 -176.6(4) . . . . ?
P2 N20 C21 C22 164.1(4) . . . . ?
P2 N20 C21 C26 -13.7(6) . . . . ?
C26 C21 C22 C23 0.7(6) . . . . ?
N20 C21 C22 C23 -177.2(4) . . . . ?
C21 C22 C23 C24 -0.2(7) . . . . ?
C22 C23 C24 C25 0.8(8) . . . . ?
C23 C24 C25 C26 -1.7(7) . . . . ?
C22 C21 C26 C25 -1.6(6) . . . . ?
N20 C21 C26 C25 176.2(4) . . . . ?
C24 C25 C26 C21 2.2(7) . . . . ?
P2 N30 C31 C36 165.8(3) . . . . ?
P2 N30 C31 C32 -16.4(6) . . . . ?
C36 C31 C32 C33 -2.3(7) . . . . ?
N30 C31 C32 C33 179.9(4) . . . . ?
C31 C32 C33 C34 1.6(7) . . . . ?
C32 C33 C34 C35 0.3(7) . . . . ?
C33 C34 C35 C36 -1.4(7) . . . . ?
C34 C35 C36 C31 0.7(7) . . . . ?
C32 C31 C36 C35 1.2(6) . . . . ?
N30 C31 C36 C35 179.0(4) . . . . ?
